data_4300140
loop_
_publ_author_name
'Christopher G. Pernin'
'James A. Ibers'

_publ_section_title
;
Syntheses, Structures, and Properties of the Bis(cyclopentadienyl)
Rare-Earth Imidodiphosphinochalcogenido Compounds Cp2Ln[N(QPPh2)2] (Ln =
La, Gd, Er, or Yb for Q = Se; Ln = Yb for Q = S)
;
_journal_name_full 'Inorganic Chemistry'
_journal_page_first 1216
_journal_page_last 1221
_journal_volume 39
_journal_year 2000
_chemical_formula_sum 'C34 H30 N P2 S2 Yb'
_chemical_formula_weight 751.69
_space_group_IT_number 14
_symmetry_cell_setting monoclinic
_symmetry_space_group_name_Hall '-P 2yn'
_symmetry_space_group_name_H-M 'P 1 21/n 1'
_atom_sites_solution_hydrogens geom
_atom_sites_solution_primary direct
_atom_sites_solution_secondary difmap
_audit_creation_method SHELXL-97
_cell_angle_alpha 90.00
_cell_angle_beta 91.102(3)
_cell_angle_gamma 90.00
_cell_formula_units_Z 4
_cell_length_a 13.8799(18)
_cell_length_b 12.6747(16)
_cell_length_c 17.180(2)
_cell_measurement_reflns_used 8192
_cell_measurement_temperature 153(2)
_cell_measurement_theta_max 28.51
_cell_measurement_theta_min 1.87
_cell_volume 3021.8(7)
_computing_cell_refinement 'SAINT PLUS (Bruker, 1999)'
_computing_data_collection 'SMART (Bruker, 1999)'
_computing_data_reduction 'SAINT PLUS (Bruker, 1999)'
_computing_molecular_graphics 'SHELXTL (Bruker, 1999)'
_computing_structure_refinement 'SHELXL-97 (Sheldrick, 1997)'
_computing_structure_solution 'SHELXS-97 (Sheldrick, 1990)'
_diffrn_ambient_temperature 153(2)
_diffrn_measured_fraction_theta_full 0.951
_diffrn_measured_fraction_theta_max 0.951
_diffrn_measurement_device_type 'Bruker SMART 1000 CCD Diffractometer'
_diffrn_radiation_monochromator graphite
_diffrn_radiation_source 'fine-focus sealed tube'
_diffrn_radiation_type MoK\a
_diffrn_radiation_wavelength 0.71073
_diffrn_reflns_av_R_equivalents 0.0226
_diffrn_reflns_av_sigmaI/netI 0.0162
_diffrn_reflns_limit_h_max 18
_diffrn_reflns_limit_h_min -18
_diffrn_reflns_limit_k_max 16
_diffrn_reflns_limit_k_min -16
_diffrn_reflns_limit_l_max 22
_diffrn_reflns_limit_l_min -22
_diffrn_reflns_number 31187
_diffrn_reflns_theta_full 28.51
_diffrn_reflns_theta_max 28.51
_diffrn_reflns_theta_min 1.87
_diffrn_standards_decay_% <2%
_exptl_absorpt_coefficient_mu 3.364
_exptl_absorpt_correction_T_max 0.43
_exptl_absorpt_correction_T_min 0.33
_exptl_absorpt_correction_type 'semi-empirical, ellipsoidal'
_exptl_crystal_density_diffrn 1.652
_exptl_crystal_density_method 'not measured'
_exptl_crystal_F_000 1492
_refine_diff_density_max 2.672
_refine_diff_density_min -0.752
_refine_diff_density_rms 0.096
_refine_ls_extinction_method none
_refine_ls_goodness_of_fit_ref 1.144
_refine_ls_hydrogen_treatment mixed
_refine_ls_matrix_type full
_refine_ls_number_parameters 361
_refine_ls_number_reflns 7286
_refine_ls_number_restraints 0
_refine_ls_restrained_S_all 1.144
_refine_ls_R_factor_all 0.0241
_refine_ls_R_factor_gt 0.0218
_refine_ls_shift/su_max 0.009
_refine_ls_shift/su_mean 0.001
_refine_ls_structure_factor_coef Fsqd
_refine_ls_weighting_details
; calc 
 [1.00000+0.00000exp(0.00(sin\q/\l)^2^)]/ 
   [\s^2^(Fo^2^)+0.0000+0.0000*P+(0.0400P)^2^+0.0000sin\q/\l] 
 where P = 1.00000Fo^2^ + 0.00000Fc^2^ 
;
_refine_ls_weighting_scheme calc
_refine_ls_wR_factor_gt 0.0601
_refine_ls_wR_factor_ref 0.0609
_reflns_number_gt 6698
_reflns_number_total 7286
_reflns_threshold_expression >2sigma(I)
_cod_database_code 4300140

loop_
_symmetry_equiv_pos_as_xyz
'x, y, z'
'-x+1/2, y+1/2, -z+1/2'
'-x, -y, -z'
'x-1/2, -y-1/2, z-1/2'

loop_
_atom_site_label
_atom_site_type_symbol
_atom_site_fract_x
_atom_site_fract_y
_atom_site_fract_z
_atom_site_U_iso_or_equiv
_atom_site_adp_type
_atom_site_occupancy
_atom_site_symmetry_multiplicity
_atom_site_calc_flag
_atom_site_refinement_flags
_atom_site_disorder_assembly
_atom_site_disorder_group
Yb1 Yb 0.561510(6) 0.526031(6) 0.246237(5) 0.01815(4) Uani 1 1 d . . .
N1 N 0.47177(12) 0.68415(12) 0.25983(10) 0.0192(3) Uani 1 1 d . . .
P1 P 0.53992(4) 0.77834(4) 0.29369(3) 0.01862(10) Uani 1 1 d . . .
P2 P 0.36017(3) 0.65699(4) 0.23719(3) 0.01754(10) Uani 1 1 d . . .
S1 S 0.66685(4) 0.70885(4) 0.30996(3) 0.02399(11) Uani 1 1 d . . .
S2 S 0.35836(4) 0.50400(4) 0.21232(3) 0.02292(11) Uani 1 1 d . . .
C1 C 0.49752(17) 0.42023(18) 0.36708(14) 0.0298(5) Uani 1 1 d . . .
H1A H 0.4315 0.4277 0.3795 0.036 Uiso 1 1 calc R . .
C2 C 0.53601(16) 0.34520(17) 0.31604(13) 0.0290(5) Uani 1 1 d . . .
H2A H 0.5004 0.2943 0.2869 0.035 Uiso 1 1 calc R . .
C3 C 0.63734(16) 0.35906(16) 0.31585(13) 0.0280(4) Uani 1 1 d . . .
H3A H 0.6821 0.3173 0.2882 0.034 Uiso 1 1 calc R . .
C4 C 0.65948(17) 0.44531(18) 0.36376(14) 0.0291(5) Uani 1 1 d . . .
H4A H 0.7219 0.4742 0.3727 0.035 Uiso 1 1 calc R . .
C5 C 0.5735(2) 0.48195(17) 0.39646(15) 0.0292(5) Uani 1 1 d . . .
H5A H 0.5680 0.5387 0.4322 0.035 Uiso 1 1 calc R . .
C6 C 0.57389(16) 0.57310(18) 0.09641(12) 0.0279(4) Uani 1 1 d . . .
H6A H 0.5342 0.6284 0.0767 0.033 Uiso 1 1 calc R . .
C7 C 0.5497(2) 0.46519(17) 0.09825(15) 0.0293(5) Uani 1 1 d . . .
H7A H 0.4912 0.4351 0.0791 0.035 Uiso 1 1 calc R . .
C8 C 0.62594(19) 0.4102(2) 0.13276(14) 0.0344(5) Uani 1 1 d . . .
H8A H 0.6282 0.3362 0.1415 0.041 Uiso 1 1 calc R . .
C9 C 0.69836(19) 0.4817(2) 0.15237(16) 0.0393(6) Uani 1 1 d . . .
H9A H 0.7583 0.4651 0.1771 0.047 Uiso 1 1 calc R . .
C10 C 0.66711(17) 0.5845(2) 0.12885(14) 0.0351(5) Uani 1 1 d . . .
H10A H 0.7025 0.6483 0.1341 0.042 Uiso 1 1 calc R . .
C11 C 0.49174(15) 0.83504(15) 0.38116(12) 0.0227(4) Uani 1 1 d . . .
C12 C 0.41316(15) 0.90395(17) 0.37745(14) 0.0278(4) Uani 1 1 d . . .
H12A H 0.3894 0.9278 0.3283 0.033 Uiso 1 1 calc R . .
C13 C 0.36975(18) 0.9376(2) 0.44489(16) 0.0365(5) Uani 1 1 d . . .
H13A H 0.3165 0.9846 0.4419 0.044 Uiso 1 1 calc R . .
C14 C 0.40372(19) 0.9030(2) 0.51659(15) 0.0406(6) Uani 1 1 d . . .
H14A H 0.3729 0.9250 0.5627 0.049 Uiso 1 1 calc R . .
C15 C 0.4823(2) 0.8366(2) 0.52129(14) 0.0383(6) Uani 1 1 d . . .
H15A H 0.5063 0.8142 0.5707 0.046 Uiso 1 1 calc R . .
C16 C 0.52640(17) 0.80211(17) 0.45383(13) 0.0290(5) Uani 1 1 d . . .
H16A H 0.5803 0.7560 0.4573 0.035 Uiso 1 1 calc R . .
C17 C 0.54743(14) 0.88804(16) 0.22561(13) 0.0224(4) Uani 1 1 d . . .
C18 C 0.54470(16) 0.86866(17) 0.14587(13) 0.0279(4) Uani 1 1 d . . .
H18A H 0.5341 0.7990 0.1272 0.034 Uiso 1 1 calc R . .
C19 C 0.55740(18) 0.9506(2) 0.09359(15) 0.0341(5) Uani 1 1 d . . .
H19A H 0.5557 0.9368 0.0392 0.041 Uiso 1 1 calc R . .
C20 C 0.57269(18) 1.0528(2) 0.12057(16) 0.0356(5) Uani 1 1 d . . .
H20A H 0.5804 1.1090 0.0847 0.043 Uiso 1 1 calc R . .
C21 C 0.57661(18) 1.07217(18) 0.19904(15) 0.0352(5) Uani 1 1 d . . .
H21A H 0.5881 1.1418 0.2174 0.042 Uiso 1 1 calc R . .
C22 C 0.56380(16) 0.9898(2) 0.25250(14) 0.0291(5) Uani 1 1 d . . .
H22A H 0.5663 1.0037 0.3068 0.035 Uiso 1 1 calc R . .
C23 C 0.28281(14) 0.68719(15) 0.31744(12) 0.0207(4) Uani 1 1 d . . .
C24 C 0.18879(16) 0.72235(17) 0.30479(13) 0.0269(4) Uani 1 1 d . . .
H24A H 0.1647 0.7328 0.2532 0.032 Uiso 1 1 calc R . .
C25 C 0.13017(17) 0.74220(18) 0.36808(15) 0.0343(5) Uani 1 1 d . . .
H25A H 0.0661 0.7667 0.3596 0.041 Uiso 1 1 calc R . .
C26 C 0.16470(18) 0.72639(18) 0.44294(14) 0.0346(5) Uani 1 1 d . . .
H26A H 0.1245 0.7409 0.4858 0.042 Uiso 1 1 calc R . .
C27 C 0.25809(18) 0.68932(17) 0.45638(13) 0.0305(5) Uani 1 1 d . . .
H27A H 0.2815 0.6781 0.5080 0.037 Uiso 1 1 calc R . .
C28 C 0.31634(15) 0.66903(15) 0.39344(12) 0.0241(4) Uani 1 1 d . . .
H28A H 0.3797 0.6425 0.4021 0.029 Uiso 1 1 calc R . .
C29 C 0.31929(14) 0.73629(15) 0.15554(12) 0.0206(4) Uani 1 1 d . . .
C30 C 0.30935(15) 0.69235(18) 0.08164(12) 0.0281(4) Uani 1 1 d . . .
H30A H 0.3212 0.6193 0.0739 0.034 Uiso 1 1 calc R . .
C31 C 0.28194(18) 0.7561(2) 0.01893(14) 0.0375(6) Uani 1 1 d . . .
H31A H 0.2743 0.7262 -0.0315 0.045 Uiso 1 1 calc R . .
C32 C 0.26586(18) 0.8624(2) 0.02984(15) 0.0399(6) Uani 1 1 d . . .
H32A H 0.2467 0.9053 -0.0131 0.048 Uiso 1 1 calc R . .
C33 C 0.27737(17) 0.90713(19) 0.10285(16) 0.0360(5) Uani 1 1 d . . .
H33A H 0.2680 0.9808 0.1097 0.043 Uiso 1 1 calc R . .
C34 C 0.30269(15) 0.84416(17) 0.16608(13) 0.0281(4) Uani 1 1 d . . .
H34A H 0.3088 0.8743 0.2166 0.034 Uiso 1 1 calc R . .

loop_
_atom_site_aniso_label
_atom_site_aniso_U_11
_atom_site_aniso_U_22
_atom_site_aniso_U_33
_atom_site_aniso_U_23
_atom_site_aniso_U_13
_atom_site_aniso_U_12
Yb1 0.01923(6) 0.01894(6) 0.01629(6) 0.00146(3) 0.00082(4) 0.00277(3)
N1 0.0190(8) 0.0190(7) 0.0194(8) -0.0008(6) -0.0007(6) -0.0004(6)
P1 0.0200(2) 0.0183(2) 0.0175(2) 0.00070(18) -0.00097(18) -0.00097(18)
P2 0.0176(2) 0.0176(2) 0.0174(2) 0.00037(18) -0.00047(18) 0.00090(17)
S1 0.0198(2) 0.0253(2) 0.0267(3) 0.0014(2) -0.00348(19) -0.00036(18)
S2 0.0226(2) 0.0187(2) 0.0274(3) -0.0020(2) -0.0002(2) -0.00060(18)
C1 0.0283(11) 0.0344(11) 0.0267(11) 0.0127(9) 0.0041(9) 0.0041(9)
C2 0.0354(12) 0.0235(10) 0.0278(11) 0.0059(9) -0.0041(9) -0.0017(8)
C3 0.0357(12) 0.0245(10) 0.0237(11) 0.0063(8) -0.0006(9) 0.0086(9)
C4 0.0296(11) 0.0303(10) 0.0273(12) 0.0067(9) -0.0076(9) 0.0029(9)
C5 0.0428(14) 0.0270(11) 0.0178(11) 0.0019(8) -0.0002(10) 0.0053(9)
C6 0.0367(12) 0.0288(11) 0.0182(10) 0.0031(8) 0.0047(8) 0.0022(9)
C7 0.0361(13) 0.0342(12) 0.0178(11) -0.0037(8) 0.0042(9) -0.0014(9)
C8 0.0483(14) 0.0310(11) 0.0242(12) -0.0016(9) 0.0088(10) 0.0118(10)
C9 0.0253(12) 0.0658(18) 0.0270(14) 0.0025(11) 0.0083(10) 0.0137(11)
C10 0.0339(12) 0.0479(14) 0.0238(12) -0.0020(10) 0.0109(9) -0.0121(11)
C11 0.0283(10) 0.0192(9) 0.0207(10) -0.0023(7) 0.0014(8) -0.0048(7)
C12 0.0287(11) 0.0264(10) 0.0284(12) -0.0052(9) 0.0013(9) -0.0014(8)
C13 0.0354(13) 0.0319(11) 0.0424(15) -0.0134(11) 0.0073(10) -0.0018(10)
C14 0.0468(15) 0.0432(13) 0.0322(14) -0.0136(11) 0.0140(11) -0.0118(11)
C15 0.0561(16) 0.0376(12) 0.0212(11) -0.0011(9) 0.0029(10) -0.0114(11)
C16 0.0384(12) 0.0261(10) 0.0225(11) -0.0006(9) -0.0009(9) -0.0040(9)
C17 0.0202(9) 0.0244(10) 0.0226(10) 0.0034(8) 0.0010(7) -0.0010(7)
C18 0.0338(11) 0.0262(10) 0.0238(11) 0.0016(8) 0.0022(9) 0.0032(9)
C19 0.0402(13) 0.0354(11) 0.0268(13) 0.0067(10) 0.0064(10) 0.0057(10)
C20 0.0360(13) 0.0294(11) 0.0418(15) 0.0155(11) 0.0097(10) 0.0032(10)
C21 0.0445(14) 0.0213(10) 0.0398(14) 0.0034(10) 0.0050(11) -0.0011(9)
C22 0.0339(14) 0.0245(11) 0.0289(13) 0.0023(8) -0.0018(11) -0.0023(8)
C23 0.0221(9) 0.0192(9) 0.0208(10) 0.0006(7) 0.0044(7) -0.0019(7)
C24 0.0257(10) 0.0298(10) 0.0252(11) 0.0019(9) 0.0018(8) 0.0015(8)
C25 0.0288(12) 0.0351(12) 0.0394(14) 0.0011(10) 0.0134(10) 0.0052(9)
C26 0.0445(14) 0.0273(11) 0.0327(13) -0.0032(9) 0.0190(10) -0.0029(10)
C27 0.0472(14) 0.0238(10) 0.0206(11) -0.0001(8) 0.0056(9) -0.0083(9)
C28 0.0285(10) 0.0212(9) 0.0225(10) 0.0014(8) 0.0004(8) -0.0044(8)
C29 0.0184(9) 0.0257(9) 0.0177(10) 0.0027(8) 0.0006(7) 0.0012(7)
C30 0.0271(10) 0.0341(11) 0.0230(11) -0.0018(9) -0.0019(8) 0.0056(9)
C31 0.0356(13) 0.0586(16) 0.0182(11) 0.0010(10) -0.0001(9) 0.0129(11)
C32 0.0343(13) 0.0565(16) 0.0289(13) 0.0193(12) 0.0049(10) 0.0178(11)
C33 0.0342(12) 0.0329(12) 0.0412(14) 0.0117(10) 0.0047(10) 0.0114(10)
C34 0.0273(11) 0.0275(10) 0.0295(12) 0.0016(9) 0.0009(9) 0.0057(8)

loop_
_atom_type_symbol
_atom_type_description
_atom_type_scat_dispersion_real
_atom_type_scat_dispersion_imag
_atom_type_scat_source
C C 0.0033 0.0016 'International Tables Vol C Tables 4.2.6.8 and 6.1.1.4'
H H 0.0000 0.0000 'International Tables Vol C Tables 4.2.6.8 and 6.1.1.4'
N N 0.0061 0.0033 'International Tables Vol C Tables 4.2.6.8 and 6.1.1.4'
P P 0.1023 0.0942 'International Tables Vol C Tables 4.2.6.8 and 6.1.1.4'
S S 0.1246 0.1234 'International Tables Vol C Tables 4.2.6.8 and 6.1.1.4'
Yb Yb -0.3850 5.5486 'International Tables Vol C Tables 4.2.6.8 and 6.1.1.4'

loop_
_geom_angle_atom_site_label_1
_geom_angle_atom_site_label_2
_geom_angle_atom_site_label_3
_geom_angle
_geom_angle_site_symmetry_1
_geom_angle_site_symmetry_3
_geom_angle_publ_flag
N1 Yb1 S2 65.70(4) . . ?
N1 Yb1 S1 63.64(4) . . ?
S2 Yb1 S1 128.997(15) . . ?
N1 Yb1 P2 28.54(4) . . ?
S2 Yb1 P2 37.165(14) . . ?
S1 Yb1 P2 92.077(15) . . ?
N1 Yb1 P1 27.28(4) . . ?
S2 Yb1 P1 92.892(14) . . ?
S1 Yb1 P1 36.373(14) . . ?
P2 Yb1 P1 55.781(13) . . ?
P1 N1 P2 141.87(11) . . ?
P1 N1 Yb1 110.66(8) . . ?
P2 N1 Yb1 107.27(8) . . ?
N1 P1 C11 111.61(9) . . ?
N1 P1 C17 111.80(9) . . ?
C11 P1 C17 104.91(9) . . ?
N1 P1 S1 103.51(6) . . ?
C11 P1 S1 113.66(7) . . ?
C17 P1 S1 111.57(7) . . ?
N1 P1 Yb1 42.06(6) . . ?
C11 P1 Yb1 128.70(7) . . ?
C17 P1 Yb1 124.89(7) . . ?
S1 P1 Yb1 61.466(19) . . ?
N1 P2 C23 110.51(9) . . ?
N1 P2 C29 110.55(9) . . ?
C23 P2 C29 107.00(9) . . ?
N1 P2 S2 105.43(6) . . ?
C23 P2 S2 111.49(7) . . ?
C29 P2 S2 111.93(7) . . ?
N1 P2 Yb1 44.19(6) . . ?
C23 P2 Yb1 126.53(7) . . ?
C29 P2 Yb1 125.27(7) . . ?
S2 P2 Yb1 61.25(2) . . ?
P1 S1 Yb1 82.16(2) . . ?
P2 S2 Yb1 81.58(2) . . ?
C5 C1 C2 108.1(2) . . ?
C1 C2 C3 107.9(2) . . ?
C4 C3 C2 107.6(2) . . ?
C3 C4 C5 108.3(2) . . ?
C1 C5 C4 108.1(2) . . ?
C10 C6 C7 108.0(2) . . ?
C8 C7 C6 108.5(2) . . ?
C7 C8 C9 108.5(2) . . ?
C8 C9 C10 108.2(2) . . ?
C6 C10 C9 106.9(2) . . ?
C16 C11 C12 118.9(2) . . ?
C16 C11 P1 119.97(16) . . ?
C12 C11 P1 120.79(16) . . ?
C13 C12 C11 120.4(2) . . ?
C14 C13 C12 120.1(2) . . ?
C15 C14 C13 120.1(2) . . ?
C14 C15 C16 120.2(2) . . ?
C15 C16 C11 120.2(2) . . ?
C22 C17 C18 119.5(2) . . ?
C22 C17 P1 120.46(17) . . ?
C18 C17 P1 119.78(16) . . ?
C19 C18 C17 120.3(2) . . ?
C18 C19 C20 120.1(2) . . ?
C21 C20 C19 119.9(2) . . ?
C20 C21 C22 120.5(2) . . ?
C17 C22 C21 119.7(2) . . ?
C24 C23 C28 119.56(19) . . ?
C24 C23 P2 121.22(16) . . ?
C28 C23 P2 119.12(15) . . ?
C25 C24 C23 119.7(2) . . ?
C26 C25 C24 120.3(2) . . ?
C25 C26 C27 120.6(2) . . ?
C28 C27 C26 119.2(2) . . ?
C27 C28 C23 120.6(2) . . ?
C30 C29 C34 119.73(19) . . ?
C30 C29 P2 120.65(15) . . ?
C34 C29 P2 119.53(16) . . ?
C29 C30 C31 119.6(2) . . ?
C32 C31 C30 120.2(2) . . ?
C31 C32 C33 120.5(2) . . ?
C32 C33 C34 119.8(2) . . ?
C33 C34 C29 120.0(2) . . ?

loop_
_geom_bond_atom_site_label_1
_geom_bond_atom_site_label_2
_geom_bond_distance
_geom_bond_site_symmetry_2
_geom_bond_publ_flag
Yb1 N1 2.3735(16) . ?
Yb1 S2 2.8818(6) . ?
Yb1 S1 2.9400(6) . ?
Yb1 P2 3.2516(6) . ?
Yb1 P1 3.3152(6) . ?
N1 P1 1.6238(17) . ?
N1 P2 1.6267(17) . ?
P1 C11 1.806(2) . ?
P1 C17 1.821(2) . ?
P1 S1 1.9846(7) . ?
P2 C23 1.805(2) . ?
P2 C29 1.808(2) . ?
P2 S2 1.9857(7) . ?
C1 C5 1.400(3) . ?
C1 C2 1.406(3) . ?
C2 C3 1.417(3) . ?
C3 C4 1.399(3) . ?
C4 C5 1.407(4) . ?
C6 C10 1.406(3) . ?
C6 C7 1.409(3) . ?
C7 C8 1.390(4) . ?
C8 C9 1.390(4) . ?
C9 C10 1.429(4) . ?
C11 C16 1.393(3) . ?
C11 C12 1.398(3) . ?
C12 C13 1.384(3) . ?
C13 C14 1.382(4) . ?
C14 C15 1.378(4) . ?
C15 C16 1.392(3) . ?
C17 C22 1.387(3) . ?
C17 C18 1.392(3) . ?
C18 C19 1.386(3) . ?
C19 C20 1.391(4) . ?
C20 C21 1.370(4) . ?
C21 C22 1.404(3) . ?
C23 C24 1.392(3) . ?
C23 C28 1.397(3) . ?
C24 C25 1.393(3) . ?
C25 C26 1.379(4) . ?
C26 C27 1.394(4) . ?
C27 C28 1.387(3) . ?
C29 C30 1.391(3) . ?
C29 C34 1.399(3) . ?
C30 C31 1.394(3) . ?
C31 C32 1.380(4) . ?
C32 C33 1.383(4) . ?
C33 C34 1.388(3) . ?

_journal_paper_doi 10.1021/ic990889o
